data_1502044
loop_
_publ_author_name
'Wang, Haining'
'Huang, Deshun'
'Cheng, Donghao'
'Li, Lijun'
'Shi, Yian'

_publ_section_title
;
 Acid-catalyzed regioselective sulfetherification of alkenols and
 stereoselective rearrangement of tetrahydrofuran to tetrahydropyran.
;
_journal_issue 7
_journal_name_full 'Organic letters'
_journal_page_first 1650
_journal_page_last 1653
_journal_paper_doi 10.1021/ol200127n
_journal_volume 13
_journal_year 2011
_chemical_formula_sum 'C20 H26 O3 S'
_chemical_formula_weight 346.47
_chemical_name_systematic
; 
 ? 
;
_space_group_IT_number 43
_symmetry_cell_setting orthorhombic
_symmetry_space_group_name_Hall 'F 2 -2d'
_symmetry_space_group_name_H-M 'F d d 2'
_atom_sites_solution_hydrogens geom
_atom_sites_solution_primary direct
_atom_sites_solution_secondary difmap
_audit_creation_method SHELXL-97
_cell_angle_alpha 90.00
_cell_angle_beta 90.00
_cell_angle_gamma 90.00
_cell_formula_units_Z 16
_cell_length_a 25.707(5)
_cell_length_b 51.276(10)
_cell_length_c 5.6218(11)
_cell_measurement_reflns_used 5473
_cell_measurement_temperature 173(2)
_cell_measurement_theta_max 27.46
_cell_measurement_theta_min 2.24
_cell_volume 7410(3)
_computing_cell_refinement 'CrystalClear (Rigaku Inc., 2008)'
_computing_data_collection 'CrystalClear (Rigaku Inc., 2008)'
_computing_data_reduction 'CrystalClear (Rigaku Inc., 2008)'
_computing_molecular_graphics
;
 Mercury: visualization and analysis of crystal structures, C. F. Macrae,
 P. R. Edgington, P. McCabe, E. Pidcock, G. P. Shields, R. Taylor,
 M. Towler and J. van de Streek, J. Appl. Cryst., 39, 453-457, 2006.
;
_computing_publication_material 'SHELX-97 (Sheldrick, 1997)'
_computing_structure_refinement 'SHELX-97 (Sheldrick, 1997)'
_computing_structure_solution 'SHELX-97 (Sheldrick, 1997)'
_diffrn_ambient_temperature 173(2)
_diffrn_detector_area_resol_mean 28.5714
_diffrn_measured_fraction_theta_full 0.998
_diffrn_measured_fraction_theta_max 0.998
_diffrn_measurement_device_type 'MM007HF + CCD (Saturn724+)'
_diffrn_measurement_method '\w scans at fixed \c = 45\%'
_diffrn_radiation_monochromator Confocal
_diffrn_radiation_source 'Rotating Anode'
_diffrn_radiation_type MoK\a
_diffrn_radiation_wavelength 0.71073
_diffrn_reflns_av_R_equivalents 0.0429
_diffrn_reflns_av_sigmaI/netI 0.0366
_diffrn_reflns_limit_h_max 26
_diffrn_reflns_limit_h_min -33
_diffrn_reflns_limit_k_max 66
_diffrn_reflns_limit_k_min -59
_diffrn_reflns_limit_l_max 7
_diffrn_reflns_limit_l_min -7
_diffrn_reflns_number 15028
_diffrn_reflns_theta_full 27.46
_diffrn_reflns_theta_max 27.46
_diffrn_reflns_theta_min 2.24
_exptl_absorpt_coefficient_mu 0.189
_exptl_absorpt_correction_T_max 0.9906
_exptl_absorpt_correction_T_min 0.9316
_exptl_absorpt_correction_type numerical
_exptl_absorpt_process_details 'CrystalClear (Rigaku Inc., 2008)'
_exptl_crystal_colour colorless
_exptl_crystal_density_diffrn 1.242
_exptl_crystal_density_method 'not measured'
_exptl_crystal_description needle
_exptl_crystal_F_000 2976
_exptl_crystal_size_max 0.38
_exptl_crystal_size_mid 0.08
_exptl_crystal_size_min 0.05
_refine_diff_density_max 0.298
_refine_diff_density_min -0.252
_refine_diff_density_rms 0.040
_refine_ls_abs_structure_details 'Flack H D (1983), Acta Cryst. A39, 876-881'
_refine_ls_abs_structure_Flack 0.25(11)
_refine_ls_extinction_method none
_refine_ls_goodness_of_fit_ref 1.082
_refine_ls_hydrogen_treatment constr
_refine_ls_matrix_type full
_refine_ls_number_parameters 265
_refine_ls_number_reflns 4198
_refine_ls_number_restraints 309
_refine_ls_restrained_S_all 1.106
_refine_ls_R_factor_all 0.0648
_refine_ls_R_factor_gt 0.0586
_refine_ls_shift/su_max 0.001
_refine_ls_shift/su_mean 0.000
_refine_ls_structure_factor_coef Fsqd
_refine_ls_weighting_details 'calc w=1/[\s^2^(Fo^2^)+(0.0543P)^2^+10.7601P] where P=(Fo^2^+2Fc^2^)/3'
_refine_ls_weighting_scheme calc
_refine_ls_wR_factor_gt 0.1345
_refine_ls_wR_factor_ref 0.1392
_reflns_number_gt 3813
_reflns_number_total 4198
_reflns_threshold_expression >2sigma(I)
_cod_data_source_file ol200127n_si_005.cif
_cod_data_source_block a
_cod_original_sg_symbol_H-M Fdd2
_cod_database_code 1502044

loop_
_symmetry_equiv_pos_as_xyz
'x, y, z'
'-x, -y, z'
'x+1/4, -y+1/4, z+1/4'
'-x+1/4, y+1/4, z+1/4'
'x, y+1/2, z+1/2'
'-x, -y+1/2, z+1/2'
'x+1/4, -y+3/4, z+3/4'
'-x+1/4, y+3/4, z+3/4'
'x+1/2, y, z+1/2'
'-x+1/2, -y, z+1/2'
'x+3/4, -y+1/4, z+3/4'
'-x+3/4, y+1/4, z+3/4'
'x+1/2, y+1/2, z'
'-x+1/2, -y+1/2, z'
'x+3/4, -y+3/4, z+1/4'
'-x+3/4, y+3/4, z+1/4'

loop_
_atom_site_label
_atom_site_type_symbol
_atom_site_fract_x
_atom_site_fract_y
_atom_site_fract_z
_atom_site_U_iso_or_equiv
_atom_site_adp_type
_atom_site_occupancy
_atom_site_symmetry_multiplicity
_atom_site_calc_flag
_atom_site_refinement_flags
_atom_site_disorder_assembly
_atom_site_disorder_group
S1 S 0.04596(4) 0.161885(13) 0.75022(15) 0.0584(2) Uani 1 1 d U . .
O1 O 0.10729(8) 0.09529(4) 0.4978(5) 0.0636(6) Uani 1 1 d U B .
O2 O 0.07300(13) 0.16180(4) 0.9731(4) 0.0840(9) Uani 1 1 d U . .
O3 O -0.00913(10) 0.15644(4) 0.7495(7) 0.0875(9) Uani 1 1 d U . .
C1 C 0.07876(11) 0.13962(5) 0.5535(5) 0.0470(6) Uani 1 1 d U B .
H1 H 0.0607 0.1398 0.3961 0.056 Uiso 1 1 calc R . .
C2 C 0.07786(13) 0.11152(5) 0.6539(6) 0.0596(8) Uani 1 1 d DU . .
H2 H 0.0928 0.1111 0.8182 0.072 Uiso 1 1 calc R A 1
C3 C 0.16019(14) 0.10272(6) 0.4820(9) 0.0766(10) Uani 1 1 d U . .
H3A H 0.1793 0.0899 0.3830 0.092 Uiso 1 1 calc R B .
H3B H 0.1759 0.1027 0.6428 0.092 Uiso 1 1 calc R . .
C4 C 0.16526(13) 0.12931(6) 0.3748(9) 0.0727(10) Uani 1 1 d U B .
H4A H 0.1522 0.1290 0.2092 0.087 Uiso 1 1 calc R . .
H4B H 0.2024 0.1344 0.3708 0.087 Uiso 1 1 calc R . .
C5 C 0.13458(11) 0.14913(5) 0.5189(7) 0.0598(8) Uani 1 1 d U . .
H5A H 0.1344 0.1661 0.4350 0.072 Uiso 1 1 calc R B .
H5B H 0.1513 0.1517 0.6758 0.072 Uiso 1 1 calc R . .
C6 C 0.05385(11) 0.19267(5) 0.6149(5) 0.0462(6) Uani 1 1 d U . .
C7 C 0.08306(11) 0.21153(5) 0.7225(5) 0.0486(6) Uani 1 1 d U . .
H7 H 0.1009 0.2078 0.8666 0.058 Uiso 1 1 calc R . .
C8 C 0.08682(11) 0.23673(5) 0.6193(5) 0.0443(6) Uani 1 1 d U . .
C9 C 0.11572(12) 0.25725(6) 0.7236(6) 0.0569(7) Uani 1 1 d U . .
H9 H 0.1340 0.2543 0.8679 0.068 Uiso 1 1 calc R . .
C10 C 0.11766(14) 0.28125(6) 0.6199(7) 0.0638(8) Uani 1 1 d U . .
H10 H 0.1366 0.2949 0.6941 0.077 Uiso 1 1 calc R . .
C11 C 0.09204(13) 0.28582(6) 0.4055(7) 0.0610(8) Uani 1 1 d U . .
H11 H 0.0943 0.3026 0.3336 0.073 Uiso 1 1 calc R . .
C12 C 0.06394(12) 0.26677(5) 0.2977(6) 0.0534(7) Uani 1 1 d U . .
H12 H 0.0465 0.2704 0.1525 0.064 Uiso 1 1 calc R . .
C13 C 0.06049(10) 0.24155(5) 0.4004(5) 0.0432(6) Uani 1 1 d U . .
C14 C 0.03092(11) 0.22136(5) 0.2950(5) 0.0461(6) Uani 1 1 d U . .
H14 H 0.0131 0.2245 0.1497 0.055 Uiso 1 1 calc R . .
C15 C 0.02755(11) 0.19743(5) 0.3987(5) 0.0468(6) Uani 1 1 d U . .
H15 H 0.0076 0.1840 0.3261 0.056 Uiso 1 1 calc R . .
C16 C 0.0243(2) 0.09814(13) 0.6483(16) 0.0704(19) Uani 0.627(6) 1 d PDU B 1
H16A H 0.0150 0.0948 0.4802 0.084 Uiso 0.627(6) 1 calc PR B 1
H16B H -0.0017 0.1105 0.7133 0.084 Uiso 0.627(6) 1 calc PR B 1
C17 C 0.0198(3) 0.07183(12) 0.7883(16) 0.0736(17) Uani 0.627(6) 1 d PDU B 1
H17A H 0.0435 0.0591 0.7127 0.088 Uiso 0.627(6) 1 calc PR B 1
H17B H 0.0327 0.0749 0.9519 0.088 Uiso 0.627(6) 1 calc PR B 1
C18 C -0.0313(3) 0.05981(11) 0.8059(14) 0.0811(18) Uani 0.627(6) 1 d PDU B 1
H18A H -0.0447 0.0574 0.6423 0.097 Uiso 0.627(6) 1 calc PR B 1
H18B H -0.0547 0.0724 0.8865 0.097 Uiso 0.627(6) 1 calc PR B 1
C19 C -0.0362(3) 0.03412(13) 0.9323(14) 0.0892(19) Uani 0.627(6) 1 d PDU B 1
H19A H -0.0122 0.0214 0.8586 0.107 Uiso 0.627(6) 1 calc PR B 1
H19B H -0.0721 0.0275 0.9134 0.107 Uiso 0.627(6) 1 calc PR B 1
C20 C -0.0238(3) 0.03648(15) 1.1945(15) 0.101(3) Uani 0.627(6) 1 d PDU B 1
H20A H 0.0118 0.0430 1.2139 0.151 Uiso 0.627(6) 1 calc PR B 1
H20B H -0.0268 0.0193 1.2700 0.151 Uiso 0.627(6) 1 calc PR B 1
H20C H -0.0482 0.0486 1.2693 0.151 Uiso 0.627(6) 1 calc PR B 1
C16' C 0.0254(4) 0.1006(2) 0.711(3) 0.074(3) Uani 0.373(6) 1 d PDU B 2
H16C H 0.0052 0.0967 0.5655 0.089 Uiso 0.373(6) 1 calc PR B 2
H16D H 0.0051 0.1126 0.8138 0.089 Uiso 0.373(6) 1 calc PR B 2
C17' C 0.0414(5) 0.0751(2) 0.847(3) 0.082(2) Uani 0.373(6) 1 d PDU B 2
H17C H 0.0620 0.0637 0.7413 0.098 Uiso 0.373(6) 1 calc PR B 2
H17D H 0.0630 0.0796 0.9872 0.098 Uiso 0.373(6) 1 calc PR B 2
C18' C -0.0050(5) 0.06170(18) 0.923(3) 0.088(2) Uani 0.373(6) 1 d PDU B 2
H18C H -0.0293 0.0615 0.7867 0.106 Uiso 0.373(6) 1 calc PR B 2
H18D H -0.0214 0.0725 1.0488 0.106 Uiso 0.373(6) 1 calc PR B 2
C19' C -0.0021(4) 0.0349(2) 1.015(3) 0.091(3) Uani 0.373(6) 1 d PDU B 2
H19C H 0.0179 0.0348 1.1652 0.110 Uiso 0.373(6) 1 calc PR B 2
H19D H 0.0164 0.0238 0.8983 0.110 Uiso 0.373(6) 1 calc PR B 2
C20' C -0.0564(4) 0.0240(2) 1.058(3) 0.096(4) Uani 0.373(6) 1 d PDU B 2
H20D H -0.0644 0.0249 1.2283 0.144 Uiso 0.373(6) 1 calc PR B 2
H20E H -0.0578 0.0059 1.0048 0.144 Uiso 0.373(6) 1 calc PR B 2
H20F H -0.0819 0.0344 0.9691 0.144 Uiso 0.373(6) 1 calc PR B 2

loop_
_atom_site_aniso_label
_atom_site_aniso_U_11
_atom_site_aniso_U_22
_atom_site_aniso_U_33
_atom_site_aniso_U_23
_atom_site_aniso_U_13
_atom_site_aniso_U_12
S1 0.0858(6) 0.0335(3) 0.0558(4) 0.0060(3) 0.0300(4) 0.0146(3)
O1 0.0694(13) 0.0365(9) 0.0850(16) -0.0121(11) 0.0235(13) 0.0079(8)
O2 0.162(3) 0.0439(12) 0.0463(13) 0.0081(10) 0.0155(15) 0.0344(13)
O3 0.0859(17) 0.0428(11) 0.134(2) 0.0120(15) 0.0621(18) 0.0098(10)
C1 0.0615(16) 0.0337(12) 0.0459(15) -0.0024(11) 0.0120(13) 0.0037(11)
C2 0.082(2) 0.0360(13) 0.0605(18) 0.0005(13) 0.0198(16) 0.0148(13)
C3 0.072(2) 0.0507(16) 0.107(3) -0.013(2) 0.016(2) 0.0206(15)
C4 0.0659(19) 0.0456(16) 0.107(3) -0.0137(18) 0.0299(19) 0.0058(14)
C5 0.0565(17) 0.0392(13) 0.084(2) -0.0124(16) 0.0157(17) 0.0017(11)
C6 0.0585(16) 0.0353(12) 0.0449(14) 0.0004(11) 0.0141(13) 0.0116(11)
C7 0.0651(17) 0.0397(12) 0.0410(14) 0.0031(11) 0.0040(13) 0.0122(11)
C8 0.0549(15) 0.0362(12) 0.0418(13) 0.0019(11) 0.0041(11) 0.0076(11)
C9 0.0639(18) 0.0511(15) 0.0558(18) -0.0032(14) -0.0062(15) 0.0023(13)
C10 0.072(2) 0.0446(15) 0.074(2) -0.0060(16) 0.0036(18) -0.0062(14)
C11 0.075(2) 0.0376(14) 0.070(2) 0.0061(14) 0.0145(17) 0.0022(13)
C12 0.0612(17) 0.0459(14) 0.0531(17) 0.0083(13) 0.0038(14) 0.0112(12)
C13 0.0459(14) 0.0390(12) 0.0447(14) -0.0004(11) 0.0070(12) 0.0061(10)
C14 0.0536(15) 0.0423(13) 0.0425(15) -0.0006(11) 0.0008(12) 0.0088(11)
C15 0.0535(15) 0.0380(12) 0.0489(15) -0.0066(12) 0.0070(13) 0.0027(11)
C16 0.087(3) 0.039(3) 0.085(4) -0.009(3) 0.039(3) 0.005(2)
C17 0.076(3) 0.042(2) 0.103(4) 0.002(3) 0.023(3) -0.002(2)
C18 0.096(4) 0.051(3) 0.096(4) 0.007(3) 0.007(3) -0.015(3)
C19 0.103(4) 0.057(3) 0.108(4) 0.013(3) -0.002(4) -0.003(3)
C20 0.107(5) 0.076(4) 0.120(6) 0.018(4) 0.018(4) 0.013(4)
C16' 0.093(4) 0.045(4) 0.086(5) 0.002(4) 0.043(4) 0.005(3)
C17' 0.096(5) 0.054(4) 0.095(5) 0.003(4) 0.027(4) -0.003(4)
C18' 0.099(4) 0.062(4) 0.104(5) 0.004(4) 0.015(4) 0.003(4)
C19' 0.105(5) 0.061(4) 0.108(5) 0.015(5) 0.004(5) 0.007(4)
C20' 0.090(6) 0.084(6) 0.115(7) -0.001(6) 0.007(6) -0.008(5)

loop_
_atom_type_symbol
_atom_type_description
_atom_type_scat_dispersion_real
_atom_type_scat_dispersion_imag
_atom_type_scat_source
C C 0.0033 0.0016 'International Tables Vol C Tables 4.2.6.8 and 6.1.1.4'
H H 0.0000 0.0000 'International Tables Vol C Tables 4.2.6.8 and 6.1.1.4'
O O 0.0106 0.0060 'International Tables Vol C Tables 4.2.6.8 and 6.1.1.4'
S S 0.1246 0.1234 'International Tables Vol C Tables 4.2.6.8 and 6.1.1.4'

loop_
_geom_angle_atom_site_label_1
_geom_angle_atom_site_label_2
_geom_angle_atom_site_label_3
_geom_angle
O2 S1 O3 118.5(2)
O2 S1 C6 108.91(15)
O3 S1 C6 106.53(14)
O2 S1 C1 107.95(14)
O3 S1 C1 109.59(16)
C6 S1 C1 104.42(13)
C3 O1 C2 113.0(3)
C5 C1 C2 110.9(2)
C5 C1 S1 108.42(19)
C2 C1 S1 111.08(19)
C5 C1 H1 108.8
C2 C1 H1 108.8
S1 C1 H1 108.8
O1 C2 C16' 113.2(7)
O1 C2 C16 101.6(4)
C16' C2 C16 14.2(9)
O1 C2 C1 108.1(2)
C16' C2 C1 116.0(5)
C16 C2 C1 114.9(4)
O1 C2 H2 110.6
C16' C2 H2 98.0
C16 C2 H2 110.6
C1 C2 H2 110.6
O1 C3 C4 110.8(3)
O1 C3 H3A 109.5
C4 C3 H3A 109.5
O1 C3 H3B 109.5
C4 C3 H3B 109.5
H3A C3 H3B 108.1
C3 C4 C5 110.5(3)
C3 C4 H4A 109.6
C5 C4 H4A 109.6
C3 C4 H4B 109.6
C5 C4 H4B 109.6
H4A C4 H4B 108.1
C4 C5 C1 110.0(2)
C4 C5 H5A 109.7
C1 C5 H5A 109.7
C4 C5 H5B 109.7
C1 C5 H5B 109.7
H5A C5 H5B 108.2
C7 C6 C15 121.5(3)
C7 C6 S1 120.4(2)
C15 C6 S1 118.1(2)
C6 C7 C8 120.0(3)
C6 C7 H7 120.0
C8 C7 H7 120.0
C9 C8 C7 122.9(3)
C9 C8 C13 118.6(3)
C7 C8 C13 118.6(3)
C10 C9 C8 120.9(3)
C10 C9 H9 119.6
C8 C9 H9 119.6
C9 C10 C11 120.3(3)
C9 C10 H10 119.8
C11 C10 H10 119.8
C12 C11 C10 121.1(3)
C12 C11 H11 119.5
C10 C11 H11 119.5
C11 C12 C13 120.5(3)
C11 C12 H12 119.8
C13 C12 H12 119.8
C14 C13 C12 122.0(3)
C14 C13 C8 119.3(2)
C12 C13 C8 118.6(3)
C15 C14 C13 120.9(3)
C15 C14 H14 119.5
C13 C14 H14 119.5
C14 C15 C6 119.6(3)
C14 C15 H15 120.2
C6 C15 H15 120.2
C2 C16 C17 116.1(5)
C2 C16 H16A 108.3
C17 C16 H16A 108.3
C2 C16 H16B 108.3
C17 C16 H16B 108.3
H16A C16 H16B 107.4
C18 C17 C16 117.8(6)
C18 C17 H17A 107.9
C16 C17 H17A 107.9
C18 C17 H17B 107.9
C16 C17 H17B 107.9
H17A C17 H17B 107.2
C17 C18 C19 118.7(6)
C17 C18 H18A 107.6
C19 C18 H18A 107.6
C17 C18 H18B 107.6
C19 C18 H18B 107.6
H18A C18 H18B 107.1
C18 C19 C20 111.9(6)
C18 C19 H19A 109.2
C20 C19 H19A 109.2
C18 C19 H19B 109.2
C20 C19 H19B 109.2
H19A C19 H19B 107.9
C2 C16' C17' 100.3(7)
C2 C16' H16C 111.7
C17' C16' H16C 111.7
C2 C16' H16D 111.7
C17' C16' H16D 111.7
H16C C16' H16D 109.5
C18' C17' C16' 109.0(9)
C18' C17' H17C 109.9
C16' C17' H17C 109.9
C18' C17' H17D 109.9
C16' C17' H17D 109.9
H17C C17' H17D 108.3
C17' C18' C19' 120.5(9)
C17' C18' H18C 107.2
C19' C18' H18C 107.2
C17' C18' H18D 107.2
C19' C18' H18D 107.2
H18C C18' H18D 106.8
C18' C19' C20' 110.6(9)
C18' C19' H19C 109.5
C20' C19' H19C 109.5
C18' C19' H19D 109.5
C20' C19' H19D 109.5
H19C C19' H19D 108.1
C19' C20' H20D 109.5
C19' C20' H20E 109.5
H20D C20' H20E 109.5
C19' C20' H20F 109.5
H20D C20' H20F 109.5
H20E C20' H20F 109.5

loop_
_geom_bond_atom_site_label_1
_geom_bond_atom_site_label_2
_geom_bond_distance
S1 O2 1.433(3)
S1 O3 1.444(3)
S1 C6 1.764(3)
S1 C1 1.799(3)
O1 C3 1.415(4)
O1 C2 1.427(3)
C1 C5 1.528(4)
C1 C2 1.548(4)
C1 H1 1.0000
C2 C16' 1.495(8)
C2 C16 1.539(6)
C2 H2 1.0000
C3 C4 1.496(5)
C3 H3A 0.9900
C3 H3B 0.9900
C4 C5 1.520(4)
C4 H4A 0.9900
C4 H4B 0.9900
C5 H5A 0.9900
C5 H5B 0.9900
C6 C7 1.366(4)
C6 C15 1.412(4)
C7 C8 1.420(3)
C7 H7 0.9500
C8 C9 1.415(4)
C8 C13 1.426(4)
C9 C10 1.363(4)
C9 H9 0.9500
C10 C11 1.393(5)
C10 H10 0.9500
C11 C12 1.358(5)
C11 H11 0.9500
C12 C13 1.419(4)
C12 H12 0.9500
C13 C14 1.415(4)
C14 C15 1.361(4)
C14 H14 0.9500
C15 H15 0.9500
C16 C17 1.567(7)
C16 H16A 0.9900
C16 H16B 0.9900
C17 C18 1.454(8)
C17 H17A 0.9900
C17 H17B 0.9900
C18 C19 1.502(7)
C18 H18A 0.9900
C18 H18B 0.9900
C19 C20 1.513(9)
C19 H19A 0.9900
C19 H19B 0.9900
C20 H20A 0.9800
C20 H20B 0.9800
C20 H20C 0.9800
C16' C17' 1.572(9)
C16' H16C 0.9900
C16' H16D 0.9900
C17' C18' 1.441(10)
C17' H17C 0.9900
C17' H17D 0.9900
C18' C19' 1.467(10)
C18' H18C 0.9900
C18' H18D 0.9900
C19' C20' 1.524(10)
C19' H19C 0.9900
C19' H19D 0.9900
C20' H20D 0.9800
C20' H20E 0.9800
C20' H20F 0.9800

loop_
_geom_torsion_atom_site_label_1
_geom_torsion_atom_site_label_2
_geom_torsion_atom_site_label_3
_geom_torsion_atom_site_label_4
_geom_torsion
O2 S1 C1 C5 -60.8(3)
O3 S1 C1 C5 168.8(2)
C6 S1 C1 C5 55.0(2)
O2 S1 C1 C2 61.4(3)
O3 S1 C1 C2 -69.1(3)
C6 S1 C1 C2 177.2(2)
C3 O1 C2 C16' -167.9(7)
C3 O1 C2 C16 -176.6(4)
C3 O1 C2 C1 62.1(4)
C5 C1 C2 O1 -55.6(3)
S1 C1 C2 O1 -176.3(2)
C5 C1 C2 C16' 176.0(8)
S1 C1 C2 C16' 55.4(9)
C5 C1 C2 C16 -168.3(4)
S1 C1 C2 C16 71.0(5)
C2 O1 C3 C4 -64.1(5)
O1 C3 C4 C5 57.1(5)
C3 C4 C5 C1 -51.9(4)
C2 C1 C5 C4 51.8(4)
S1 C1 C5 C4 174.0(3)
O2 S1 C6 C7 1.3(3)
O3 S1 C6 C7 130.2(3)
C1 S1 C6 C7 -113.9(2)
O2 S1 C6 C15 -176.3(2)
O3 S1 C6 C15 -47.4(3)
C1 S1 C6 C15 68.6(2)
C15 C6 C7 C8 1.1(4)
S1 C6 C7 C8 -176.4(2)
C6 C7 C8 C9 178.9(3)
C6 C7 C8 C13 -1.3(4)
C7 C8 C9 C10 -179.1(3)
C13 C8 C9 C10 1.2(4)
C8 C9 C10 C11 -1.4(5)
C9 C10 C11 C12 1.2(5)
C10 C11 C12 C13 -0.7(5)
C11 C12 C13 C14 179.0(3)
C11 C12 C13 C8 0.4(4)
C9 C8 C13 C14 -179.3(3)
C7 C8 C13 C14 1.0(4)
C9 C8 C13 C12 -0.6(4)
C7 C8 C13 C12 179.6(3)
C12 C13 C14 C15 -179.0(3)
C8 C13 C14 C15 -0.4(4)
C13 C14 C15 C6 0.1(4)
C7 C6 C15 C14 -0.5(4)
S1 C6 C15 C14 177.1(2)
O1 C2 C16 C17 74.0(7)
C16' C2 C16 C17 -72(3)
C1 C2 C16 C17 -169.6(5)
C2 C16 C17 C18 174.4(7)
C16 C17 C18 C19 178.0(7)
C17 C18 C19 C20 65.5(10)
O1 C2 C16' C17' 64.0(11)
C16 C2 C16' C17' 101(3)
C1 C2 C16' C17' -170.1(7)
C2 C16' C17' C18' 178.9(12)
C16' C17' C18' C19' 168.4(14)
C17' C18' C19' C20' -174.0(14)
